data_4348605
loop_
_publ_author_name
'Liu, Bo'
'Zhou, Hui-Fang'
'Hou, Lei'
'Wang, Jian-Ping'
'Wang, Yao-Yu'
'Zhu, Zhonghua'

_publ_section_title
;
 Structural Diversity of Cadmium(II) Coordination Polymers Induced by
 Tuning the Coordination Sites of Isomeric Ligands.
;
_journal_issue 17
_journal_name_full 'Inorganic chemistry'
_journal_page_first 8871
_journal_page_last 8880
_journal_paper_doi 10.1021/acs.inorgchem.6b01416
_journal_volume 55
_journal_year 2016
_chemical_formula_sum 'C13 H11 Cd N O6'
_chemical_formula_weight 389.63
_space_group_IT_number 14
_space_group_name_Hall '-P 2ybc'
_space_group_name_H-M_alt 'P 1 21/c 1'
_symmetry_cell_setting monoclinic
_symmetry_space_group_name_H-M 'P 1 21/c 1'
_atom_sites_solution_hydrogens geom
_atom_sites_solution_primary direct
_atom_sites_solution_secondary difmap
_audit_creation_method SHELXL-97
_cell_angle_alpha 90.00
_cell_angle_beta 98.861(2)
_cell_angle_gamma 90.00
_cell_formula_units_Z 4
_cell_length_a 13.678(2)
_cell_length_b 12.028(2)
_cell_length_c 7.9500(10)
_cell_measurement_reflns_used 4073
_cell_measurement_temperature 296(2)
_cell_measurement_theta_max 28.25
_cell_measurement_theta_min 2.27
_cell_volume 1292.3(3)
_computing_structure_refinement 'SHELXL-97 (Sheldrick, 1997)'
_diffrn_ambient_temperature 296(2)
_diffrn_measured_fraction_theta_full 0.989
_diffrn_measured_fraction_theta_max 0.989
_diffrn_measurement_device_type 'Bruker SMART CCD area-detector'
_diffrn_radiation_monochromator graphite
_diffrn_radiation_source 'fine-focus sealed tube'
_diffrn_radiation_type MoK\a
_diffrn_radiation_wavelength 0.71073
_diffrn_reflns_av_R_equivalents 0.0216
_diffrn_reflns_av_sigmaI/netI 0.0273
_diffrn_reflns_limit_h_max 16
_diffrn_reflns_limit_h_min -16
_diffrn_reflns_limit_k_max 11
_diffrn_reflns_limit_k_min -14
_diffrn_reflns_limit_l_max 9
_diffrn_reflns_limit_l_min -8
_diffrn_reflns_number 6624
_diffrn_reflns_theta_full 25.67
_diffrn_reflns_theta_max 25.67
_diffrn_reflns_theta_min 1.51
_exptl_absorpt_coefficient_mu 1.718
_exptl_absorpt_correction_T_max 0.7250
_exptl_absorpt_correction_T_min 0.5465
_exptl_absorpt_correction_type multi-scan
_exptl_absorpt_process_details sadabs
_exptl_crystal_colour colorless
_exptl_crystal_density_diffrn 2.003
_exptl_crystal_density_method 'not measured'
_exptl_crystal_description block
_exptl_crystal_F_000 768
_exptl_crystal_size_max 0.40
_exptl_crystal_size_mid 0.40
_exptl_crystal_size_min 0.20
_refine_diff_density_max 0.814
_refine_diff_density_min -0.876
_refine_diff_density_rms 0.255
_refine_ls_extinction_method none
_refine_ls_goodness_of_fit_ref 1.161
_refine_ls_hydrogen_treatment mixed
_refine_ls_matrix_type full
_refine_ls_number_parameters 191
_refine_ls_number_reflns 2439
_refine_ls_number_restraints 6
_refine_ls_restrained_S_all 1.163
_refine_ls_R_factor_all 0.0337
_refine_ls_R_factor_gt 0.0260
_refine_ls_shift/su_max 0.002
_refine_ls_shift/su_mean 0.000
_refine_ls_structure_factor_coef Fsqd
_refine_ls_weighting_details 'calc w=1/[\s^2^(Fo^2^)+(0.0834P)^2^+0.1000P] where P=(Fo^2^+2Fc^2^)/3'
_refine_ls_weighting_scheme calc
_refine_ls_wR_factor_gt 0.0914
_refine_ls_wR_factor_ref 0.1173
_reflns_number_gt 2207
_reflns_number_total 2439
_reflns_threshold_expression >2sigma(I)
_cod_data_source_file ic6b01416_si_003.cif
_cod_data_source_block 3
_cod_depositor_comments
;
The following automatic conversions were performed:

data item '_symmetry_cell_setting' value 'Monoclinic' was changed to
'monoclinic' in accordance with the
/home/saulius/struct/COD-crude-data/automatic-downloads/DataCite-retrospective/ACS/depositions/lib/dictionaries/cif_core.dic
dictionary named 'cif_core.dic' version 2.4.2 last updated on
2011-04-26.

Automatic conversion script
Id: cif_fix_values 6909 2019-04-08 15:41:33Z antanas 
;
_cod_original_sg_symbol_H-M 'P2(1)/c  '
_cod_database_code 4348605

loop_
_symmetry_equiv_pos_as_xyz
'x, y, z'
'-x, y+1/2, -z+1/2'
'-x, -y, -z'
'x, -y-1/2, z-1/2'

loop_
_atom_site_label
_atom_site_type_symbol
_atom_site_fract_x
_atom_site_fract_y
_atom_site_fract_z
_atom_site_U_iso_or_equiv
_atom_site_adp_type
_atom_site_occupancy
_atom_site_symmetry_multiplicity
_atom_site_calc_flag
_atom_site_refinement_flags
Cd1 Cd 1.170161(19) 0.09082(2) 0.35739(3) 0.01989(17) Uani 1 1 d .
N1 N 0.8109(3) 0.4028(2) 0.1211(5) 0.0229(8) Uani 1 1 d .
O1 O 1.0384(3) 0.1979(3) 0.3126(5) 0.0445(9) Uani 1 1 d U
O2 O 0.9622(2) 0.0458(3) 0.2085(5) 0.0442(9) Uani 1 1 d .
O3 O 1.3472(2) 0.1103(2) 0.3981(4) 0.0305(7) Uani 1 1 d .
O4 O 1.2565(2) 0.2607(2) 0.3705(4) 0.0325(7) Uani 1 1 d .
O5 O 1.1708(3) 0.0791(3) 0.0636(5) 0.0370(9) Uani 1 1 d .
H5A H 1.1783 0.1438 0.0246 0.055 Uiso 1 1 d R
H5C H 1.1159 0.0523 0.0159 0.055 Uiso 1 1 d R
O6 O 1.1680(4) 0.0835(3) 0.6433(5) 0.0488(11) Uani 1 1 d .
H6A H 1.1755 0.1487 0.6845 0.073 Uiso 1 1 d R
H6B H 1.1131 0.0571 0.6623 0.073 Uiso 1 1 d R
C1 C 0.9656(3) 0.1488(4) 0.2368(6) 0.0277(9) Uani 1 1 d .
C2 C 0.8763(3) 0.2199(3) 0.1716(5) 0.0215(8) Uani 1 1 d .
C3 C 0.8858(3) 0.3342(3) 0.1839(5) 0.0241(8) Uani 1 1 d .
H3 H 0.9452 0.3646 0.2367 0.029 Uiso 1 1 calc R
C4 C 0.7871(3) 0.1760(3) 0.0989(5) 0.0203(8) Uani 1 1 d .
H4 H 0.7791 0.0992 0.0936 0.024 Uiso 1 1 calc R
C5 C 0.7078(3) 0.2451(3) 0.0327(5) 0.0180(7) Uani 1 1 d .
C6 C 0.7259(3) 0.3588(3) 0.0469(5) 0.0219(8) Uani 1 1 d .
H6 H 0.6754 0.4070 0.0018 0.026 Uiso 1 1 calc R
C7 C 0.6105(3) 0.1999(3) -0.0454(5) 0.0184(8) Uani 1 1 d .
C8 C 0.6023(3) 0.0951(3) -0.1194(6) 0.0223(9) Uani 1 1 d .
H8 H 0.6591 0.0532 -0.1228 0.027 Uiso 1 1 calc R
C9 C 0.5117(3) 0.0521(3) -0.1878(5) 0.0250(8) Uani 1 1 d .
H9 H 0.5080 -0.0181 -0.2374 0.030 Uiso 1 1 calc R
C10 C 0.4260(3) 0.1123(3) -0.1835(5) 0.0247(9) Uani 1 1 d .
H10 H 0.3648 0.0820 -0.2273 0.030 Uiso 1 1 calc R
C11 C 0.4317(3) 0.2182(3) -0.1136(5) 0.0189(7) Uani 1 1 d .
C12 C 0.5237(3) 0.2621(3) -0.0461(5) 0.0210(8) Uani 1 1 d .
H12 H 0.5276 0.3336 -0.0009 0.025 Uiso 1 1 calc R
C13 C 0.3406(3) 0.2878(3) -0.1146(5) 0.0199(8) Uani 1 1 d .

loop_
_atom_site_aniso_label
_atom_site_aniso_U_11
_atom_site_aniso_U_22
_atom_site_aniso_U_33
_atom_site_aniso_U_23
_atom_site_aniso_U_13
_atom_site_aniso_U_12
Cd1 0.0128(2) 0.0158(2) 0.0297(2) 0.00125(9) -0.00109(14) 0.00044(8)
N1 0.0136(16) 0.0155(18) 0.038(2) -0.0012(12) -0.0018(14) 0.0011(11)
O1 0.0222(17) 0.0378(19) 0.068(2) -0.0072(17) -0.0112(16) 0.0114(14)
O2 0.0278(17) 0.0173(15) 0.087(3) 0.0090(17) 0.0083(17) 0.0063(13)
O3 0.0169(15) 0.0202(14) 0.053(2) 0.0026(13) 0.0017(14) -0.0032(11)
O4 0.0122(15) 0.0282(15) 0.056(2) 0.0023(14) 0.0030(13) -0.0010(12)
O5 0.040(2) 0.0356(19) 0.034(2) -0.0026(13) 0.0027(16) -0.0099(13)
O6 0.063(3) 0.049(2) 0.034(2) -0.0095(14) 0.0092(19) -0.0287(17)
C1 0.016(2) 0.028(2) 0.039(2) 0.0080(18) 0.0033(17) 0.0055(16)
C2 0.014(2) 0.0205(19) 0.030(2) 0.0024(15) 0.0029(16) 0.0028(15)
C3 0.0100(18) 0.025(2) 0.035(2) -0.0011(16) -0.0032(15) -0.0017(15)
C4 0.0111(18) 0.0150(18) 0.034(2) 0.0022(15) 0.0011(15) 0.0031(14)
C5 0.0097(17) 0.0166(17) 0.0274(19) -0.0010(14) 0.0018(14) 0.0024(13)
C6 0.0134(18) 0.0165(18) 0.034(2) 0.0008(15) -0.0006(15) 0.0039(14)
C7 0.0125(18) 0.0193(18) 0.0231(19) 0.0017(14) 0.0018(14) -0.0008(14)
C8 0.014(2) 0.020(2) 0.033(2) -0.0031(14) 0.0030(17) 0.0056(13)
C9 0.021(2) 0.0169(18) 0.036(2) -0.0081(17) -0.0004(16) 0.0020(16)
C10 0.015(2) 0.0242(18) 0.033(2) -0.0043(17) -0.0030(16) -0.0044(15)
C11 0.0129(18) 0.0186(18) 0.0246(18) 0.0027(14) 0.0013(14) 0.0018(14)
C12 0.0168(19) 0.0149(18) 0.031(2) -0.0038(15) 0.0015(15) 0.0021(14)
C13 0.0117(18) 0.0231(19) 0.0237(19) -0.0009(14) -0.0007(14) 0.0002(14)

loop_
_atom_type_symbol
_atom_type_description
_atom_type_scat_dispersion_real
_atom_type_scat_dispersion_imag
_atom_type_scat_source
C C 0.0033 0.0016 'International Tables Vol C Tables 4.2.6.8 and 6.1.1.4'
H H 0.0000 0.0000 'International Tables Vol C Tables 4.2.6.8 and 6.1.1.4'
N N 0.0061 0.0033 'International Tables Vol C Tables 4.2.6.8 and 6.1.1.4'
O O 0.0106 0.0060 'International Tables Vol C Tables 4.2.6.8 and 6.1.1.4'
Cd Cd -0.8075 1.2024 'International Tables Vol C Tables 4.2.6.8 and 6.1.1.4'

loop_
_geom_angle_atom_site_label_1
_geom_angle_atom_site_label_2
_geom_angle_atom_site_label_3
_geom_angle
_geom_angle_site_symmetry_1
_geom_angle_site_symmetry_3
O1 Cd1 O6 92.75(16) . .
O1 Cd1 N1 132.39(14) . 2_745
O6 Cd1 N1 84.58(13) . 2_745
O1 Cd1 O5 90.14(14) . .
O6 Cd1 O5 174.32(13) . .
N1 Cd1 O5 89.86(12) 2_745 .
O1 Cd1 O4 83.79(12) . .
O6 Cd1 O4 94.18(12) . .
N1 Cd1 O4 143.81(12) 2_745 .
O5 Cd1 O4 90.99(11) . .
O1 Cd1 O3 138.40(11) . .
O6 Cd1 O3 92.12(15) . .
N1 Cd1 O3 89.20(12) 2_745 .
O5 Cd1 O3 88.96(13) . .
O4 Cd1 O3 54.65(10) . .
O1 Cd1 C13 111.60(13) . 4_666
O6 Cd1 C13 94.65(13) . 4_666
N1 Cd1 C13 116.00(13) 2_745 4_666
O5 Cd1 C13 88.82(12) . 4_666
O4 Cd1 C13 27.89(11) . 4_666
O3 Cd1 C13 26.80(11) . 4_666
C6 N1 C3 118.9(3) . .
C6 N1 Cd1 120.7(3) . 2_755
C3 N1 Cd1 120.5(3) . 2_755
C1 O1 Cd1 112.3(3) . .
C13 O3 Cd1 91.5(2) 4_666 .
C13 O4 Cd1 92.7(2) 4_666 .
Cd1 O5 H5A 109.2 . .
Cd1 O5 H5C 109.2 . .
H5A O5 H5C 109.5 . .
Cd1 O6 H6A 109.2 . .
Cd1 O6 H6B 109.8 . .
H6A O6 H6B 109.5 . .
O1 C1 O2 124.3(4) . .
O1 C1 C2 116.4(4) . .
O2 C1 C2 119.3(4) . .
C4 C2 C3 118.6(3) . .
C4 C2 C1 123.0(4) . .
C3 C2 C1 118.4(4) . .
N1 C3 C2 121.6(4) . .
N1 C3 H3 119.2 . .
C2 C3 H3 119.2 . .
C2 C4 C5 121.1(3) . .
C2 C4 H4 119.5 . .
C5 C4 H4 119.5 . .
C6 C5 C4 115.7(3) . .
C6 C5 C7 122.1(3) . .
C4 C5 C7 122.2(3) . .
N1 C6 C5 124.0(3) . .
N1 C6 H6 118.0 . .
C5 C6 H6 118.0 . .
C8 C7 C12 118.1(4) . .
C8 C7 C5 121.2(3) . .
C12 C7 C5 120.7(3) . .
C9 C8 C7 121.1(4) . .
C9 C8 H8 119.4 . .
C7 C8 H8 119.4 . .
C8 C9 C10 120.6(4) . .
C8 C9 H9 119.7 . .
C10 C9 H9 119.7 . .
C9 C10 C11 119.6(4) . .
C9 C10 H10 120.2 . .
C11 C10 H10 120.2 . .
C10 C11 C12 119.7(3) . .
C10 C11 C13 120.9(3) . .
C12 C11 C13 119.4(3) . .
C11 C12 C7 120.8(3) . .
C11 C12 H12 119.6 . .
C7 C12 H12 119.6 . .
O3 C13 O4 121.0(3) 4_465 4_465
O3 C13 C11 120.2(3) 4_465 .
O4 C13 C11 118.7(3) 4_465 .
O3 C13 Cd1 61.7(2) 4_465 4_465
O4 C13 Cd1 59.46(19) 4_465 4_465
C11 C13 Cd1 175.4(3) . 4_465

loop_
_geom_bond_atom_site_label_1
_geom_bond_atom_site_label_2
_geom_bond_distance
_geom_bond_site_symmetry_2
Cd1 O1 2.199(3) .
Cd1 O6 2.279(4) .
Cd1 N1 2.280(3) 2_745
Cd1 O5 2.341(4) .
Cd1 O4 2.354(3) .
Cd1 O3 2.405(3) .
Cd1 C13 2.731(4) 4_666
N1 C6 1.330(6) .
N1 C3 1.350(5) .
N1 Cd1 2.280(3) 2_755
O1 C1 1.233(6) .
O2 C1 1.259(6) .
O3 C13 1.232(5) 4_666
O4 C13 1.279(5) 4_666
O5 H5A 0.8500 .
O5 H5C 0.8501 .
O6 H6A 0.8500 .
O6 H6B 0.8500 .
C1 C2 1.515(5) .
C2 C4 1.373(6) .
C2 C3 1.383(5) .
C3 H3 0.9300 .
C4 C5 1.402(5) .
C4 H4 0.9300 .
C5 C6 1.392(5) .
C5 C7 1.483(5) .
C6 H6 0.9300 .
C7 C8 1.389(5) .
C7 C12 1.402(5) .
C8 C9 1.376(6) .
C8 H8 0.9300 .
C9 C10 1.383(6) .
C9 H9 0.9300 .
C10 C11 1.388(5) .
C10 H10 0.9300 .
C11 C12 1.393(5) .
C11 C13 1.500(5) .
C12 H12 0.9300 .
C13 O3 1.232(5) 4_465
C13 O4 1.279(5) 4_465
C13 Cd1 2.731(4) 4_465
